data_4121013
loop_
_publ_author_name
'Vincent T. Annibale'
'Daniel A. Dalessandro'
'Datong Song'

_publ_section_title
;
 Tuning the Reactivity of an Actor Ligand for Tandem CO2 and C-H
 Activations: From Spectator Metals to Metal-Free
;
_journal_name_full 'Journal of the American Chemical Society'
_journal_page_first 16175
_journal_page_last 16183
_journal_paper_doi 10.1021/ja4073832
_journal_volume 135
_journal_year 2013
_chemical_formula_sum 'C114 H96 N2 O2 P4 Rh2'
_chemical_formula_weight 1855.62
_chemical_name_systematic
;
 ?
;
_space_group_crystal_system triclinic
_space_group_IT_number 2
_space_group_name_Hall '-P 1'
_space_group_name_H-M_alt 'P -1'
_symmetry_space_group_name_Hall '-P 1'
_symmetry_space_group_name_H-M 'P -1'
_atom_sites_solution_hydrogens geom
_audit_creation_method SHELXL-2013
_cell_angle_alpha 86.638(4)
_cell_angle_beta 82.439(4)
_cell_angle_gamma 86.857(4)
_cell_formula_units_Z 2
_cell_length_a 13.1773(10)
_cell_length_b 13.8413(11)
_cell_length_c 25.516(2)
_cell_measurement_reflns_used 16099
_cell_measurement_temperature 150(2)
_cell_measurement_theta_max 25.000
_cell_measurement_theta_min 1.475
_cell_volume 4600.3(6)
_computing_structure_refinement 'SHELXL-2013 (Sheldrick, 2013)'
_diffrn_ambient_temperature 150(2)
_diffrn_measured_fraction_theta_full 0.967
_diffrn_measured_fraction_theta_max 0.992
_diffrn_radiation_type MoK\a
_diffrn_radiation_wavelength 0.71073
_diffrn_reflns_av_R_equivalents 0.0942
_diffrn_reflns_av_unetI/netI 0.1087
_diffrn_reflns_Laue_measured_fraction_full 0.967
_diffrn_reflns_Laue_measured_fraction_max 0.992
_diffrn_reflns_limit_h_max 15
_diffrn_reflns_limit_h_min -15
_diffrn_reflns_limit_k_max 16
_diffrn_reflns_limit_k_min -16
_diffrn_reflns_limit_l_max 30
_diffrn_reflns_limit_l_min -30
_diffrn_reflns_number 63422
_diffrn_reflns_point_group_measured_fraction_full 0.967
_diffrn_reflns_point_group_measured_fraction_max 0.992
_diffrn_reflns_theta_full 25.242
_diffrn_reflns_theta_max 25.000
_diffrn_reflns_theta_min 1.475
_exptl_absorpt_coefficient_mu 0.482
_exptl_absorpt_correction_T_max 0.7456
_exptl_absorpt_correction_T_min 0.6585
_exptl_absorpt_correction_type multi-scan
_exptl_absorpt_process_details 'Bruker Apex 2'
_exptl_crystal_colour Orange
_exptl_crystal_density_diffrn 1.340
_exptl_crystal_description Prism
_exptl_crystal_F_000 1920
_exptl_crystal_size_max 0.175
_exptl_crystal_size_mid 0.087
_exptl_crystal_size_min 0.075
_refine_diff_density_max 1.269
_refine_diff_density_min -0.847
_refine_diff_density_rms 0.112
_refine_ls_extinction_method none
_refine_ls_goodness_of_fit_ref 1.061
_refine_ls_hydrogen_treatment constr
_refine_ls_matrix_type full
_refine_ls_number_parameters 1093
_refine_ls_number_reflns 16099
_refine_ls_number_restraints 0
_refine_ls_restrained_S_all 1.061
_refine_ls_R_factor_all 0.1169
_refine_ls_R_factor_gt 0.0633
_refine_ls_shift/su_max 0.000
_refine_ls_shift/su_mean 0.000
_refine_ls_structure_factor_coef Fsqd
_refine_ls_weighting_details 'w=1/[\s^2^(Fo^2^)+(0.0575P)^2^+12.2991P] where P=(Fo^2^+2Fc^2^)/3'
_refine_ls_weighting_scheme calc
_refine_ls_wR_factor_gt 0.1369
_refine_ls_wR_factor_ref 0.1590
_reflns_Friedel_coverage 0.000
_reflns_number_gt 10411
_reflns_number_total 16099
_reflns_threshold_expression 'I > 2\s(I)'
_cod_data_source_file ja4073832_si_002_2.cif
_cod_data_source_block compound6
_cod_original_cell_volume 4600.2(6)
_cod_database_code 4121013
_shelx_space_group_comment
;
The symmetry employed for this shelxl refinement is uniquely defined
by the following loop, which should always be used as a source of
symmetry information in preference to the above space-group names.
They are only intended as comments.
;
_shelxl_version_number 2013-4

loop_
_space_group_symop_operation_xyz
'x, y, z'
'-x, -y, -z'

loop_
_atom_site_label
_atom_site_type_symbol
_atom_site_fract_x
_atom_site_fract_y
_atom_site_fract_z
_atom_site_U_iso_or_equiv
_atom_site_adp_type
_atom_site_occupancy
_atom_site_site_symmetry_order
_atom_site_calc_flag
_atom_site_refinement_flags_posn
_atom_site_refinement_flags_adp
Rh2 Rh 0.57099(4) 0.26097(3) 0.33953(2) 0.01857(14) Uani 1 1 d . .
Rh1 Rh 0.13841(4) -0.09976(3) 0.21653(2) 0.01735(14) Uani 1 1 d . .
P4 P 0.68186(12) 0.23394(11) 0.39569(6) 0.0197(4) Uani 1 1 d . .
P2 P 0.03491(12) -0.07267(11) 0.15430(6) 0.0183(4) Uani 1 1 d . .
P1 P 0.07988(12) -0.23997(11) 0.25288(6) 0.0179(4) Uani 1 1 d . .
P3 P 0.54645(12) 0.41729(11) 0.34634(6) 0.0190(4) Uani 1 1 d . .
N1 N 0.2793(4) -0.1223(3) 0.25332(19) 0.0192(11) Uani 1 1 d . .
N2 N 0.1810(4) 0.0496(3) 0.2110(2) 0.0241(12) Uani 1 1 d . .
O1 O 0.5487(3) 0.1190(3) 0.31516(16) 0.0226(10) Uani 1 1 d . .
O2 O 0.4638(3) 0.2490(3) 0.28490(17) 0.0255(10) Uani 1 1 d . .
C5 C 0.3167(5) -0.0336(4) 0.2526(2) 0.0187(13) Uani 1 1 d . .
C7 C 0.3223(5) 0.1313(4) 0.2426(2) 0.0190(14) Uani 1 1 d . .
C8 C 0.2786(5) 0.2204(4) 0.2275(3) 0.0282(16) Uani 1 1 d . .
H8A H 0.3101 0.2788 0.2324 0.034 Uiso 1 1 calc R U
C6 C 0.2676(5) 0.0500(4) 0.2335(2) 0.0178(13) Uani 1 1 d . .
C4 C 0.4067(5) -0.0083(4) 0.2733(2) 0.0203(14) Uani 1 1 d . .
C3 C 0.4647(5) -0.0854(4) 0.2935(2) 0.0232(14) Uani 1 1 d . .
H3A H 0.5264 -0.0752 0.3074 0.028 Uiso 1 1 calc R U
C2 C 0.4291(5) -0.1781(4) 0.2924(2) 0.0237(15) Uani 1 1 d . .
H2A H 0.4687 -0.2319 0.3050 0.028 Uiso 1 1 calc R U
C1 C 0.3365(5) -0.1946(4) 0.2735(2) 0.0222(14) Uani 1 1 d . .
H1A H 0.3139 -0.2588 0.2750 0.027 Uiso 1 1 calc R U
C9 C 0.1881(5) 0.2223(5) 0.2053(3) 0.0317(17) Uani 1 1 d . .
H9A H 0.1569 0.2830 0.1955 0.038 Uiso 1 1 calc R U
C10 C 0.1413(5) 0.1366(4) 0.1967(3) 0.0293(16) Uani 1 1 d . .
H10A H 0.0802 0.1407 0.1805 0.035 Uiso 1 1 calc R U
C12 C 0.4766(5) 0.1551(4) 0.2890(2) 0.0208(14) Uani 1 1 d . .
C11 C 0.4095(5) 0.0963(4) 0.2671(2) 0.0209(14) Uani 1 1 d . .
C14 C 0.1075(5) -0.1676(5) 0.3522(2) 0.0250(15) Uani 1 1 d . .
H14A H 0.1434 -0.1170 0.3323 0.030 Uiso 1 1 calc R U
C13 C 0.0681(4) -0.2402(4) 0.3254(2) 0.0164(13) Uani 1 1 d . .
C15 C 0.0954(5) -0.1680(5) 0.4070(3) 0.0296(16) Uani 1 1 d . .
H15A H 0.1218 -0.1176 0.4242 0.036 Uiso 1 1 calc R U
C18 C 0.0163(5) -0.3140(5) 0.3569(2) 0.0268(15) Uani 1 1 d . .
H18A H -0.0107 -0.3647 0.3402 0.032 Uiso 1 1 calc R U
C17 C 0.0040(5) -0.3143(5) 0.4115(3) 0.0299(16) Uani 1 1 d . .
H17A H -0.0323 -0.3641 0.4319 0.036 Uiso 1 1 calc R U
C16 C 0.0445(5) -0.2419(5) 0.4368(3) 0.0318(17) Uani 1 1 d . .
H16A H 0.0375 -0.2431 0.4743 0.038 Uiso 1 1 calc R U
C19 C 0.1558(5) -0.3497(4) 0.2357(2) 0.0188(14) Uani 1 1 d . .
C24 C 0.1821(6) -0.3627(5) 0.1824(3) 0.0369(18) Uani 1 1 d . .
H24A H 0.1632 -0.3132 0.1577 0.044 Uiso 1 1 calc R U
C21 C 0.2400(6) -0.5061(5) 0.2532(3) 0.0366(18) Uani 1 1 d . .
H21A H 0.2605 -0.5551 0.2778 0.044 Uiso 1 1 calc R U
C22 C 0.2639(6) -0.5172(5) 0.1996(3) 0.0386(18) Uani 1 1 d . .
H22A H 0.3002 -0.5744 0.1872 0.046 Uiso 1 1 calc R U
C20 C 0.1855(5) -0.4227(5) 0.2712(3) 0.0280(15) Uani 1 1 d . .
H20A H 0.1685 -0.4156 0.3081 0.034 Uiso 1 1 calc R U
C23 C 0.2350(7) -0.4454(5) 0.1637(3) 0.048(2) Uani 1 1 d . .
H23A H 0.2514 -0.4528 0.1267 0.057 Uiso 1 1 calc R U
C27 C -0.2302(5) -0.2207(6) 0.2532(3) 0.0386(19) Uani 1 1 d . .
H27A H -0.2832 -0.1726 0.2616 0.046 Uiso 1 1 calc R U
C30 C -0.0740(5) -0.3612(5) 0.2281(2) 0.0299(16) Uani 1 1 d . .
H30A H -0.0210 -0.4092 0.2197 0.036 Uiso 1 1 calc R U
C26 C -0.1287(5) -0.2043(5) 0.2596(2) 0.0299(16) Uani 1 1 d . .
H26A H -0.1133 -0.1453 0.2734 0.036 Uiso 1 1 calc R U
C25 C -0.0511(5) -0.2727(4) 0.2463(2) 0.0209(14) Uani 1 1 d . .
C29 C -0.1749(6) -0.3787(6) 0.2225(3) 0.044(2) Uani 1 1 d . .
H29A H -0.1907 -0.4392 0.2106 0.053 Uiso 1 1 calc R U
C28 C -0.2525(6) -0.3083(7) 0.2342(3) 0.048(2) Uani 1 1 d . .
H28A H -0.3209 -0.3200 0.2292 0.058 Uiso 1 1 calc R U
C32 C 0.1979(5) 0.0175(5) 0.0892(3) 0.0280(16) Uani 1 1 d . .
H32A H 0.2408 -0.0150 0.1124 0.034 Uiso 1 1 calc R U
C31 C 0.0916(5) 0.0098(4) 0.0998(2) 0.0231(14) Uani 1 1 d . .
C34 C 0.1819(6) 0.1167(6) 0.0117(3) 0.0419(19) Uani 1 1 d . .
H34A H 0.2126 0.1515 -0.0190 0.050 Uiso 1 1 calc R U
C33 C 0.2416(6) 0.0712(5) 0.0458(3) 0.0366(18) Uani 1 1 d . .
H33A H 0.3138 0.0765 0.0398 0.044 Uiso 1 1 calc R U
C36 C 0.0322(6) 0.0598(5) 0.0652(3) 0.0404(19) Uani 1 1 d . .
H36A H -0.0403 0.0575 0.0719 0.048 Uiso 1 1 calc R U
C35 C 0.0752(6) 0.1125(7) 0.0214(3) 0.061(3) Uani 1 1 d . .
H35A H 0.0331 0.1458 -0.0019 0.073 Uiso 1 1 calc R U
C42 C -0.0651(5) -0.2330(4) 0.1214(2) 0.0248(15) Uani 1 1 d . .
H42A H -0.1225 -0.2155 0.1462 0.030 Uiso 1 1 calc R U
C38 C 0.1047(5) -0.2064(5) 0.0789(2) 0.0285(16) Uani 1 1 d . .
H38A H 0.1641 -0.1693 0.0736 0.034 Uiso 1 1 calc R U
C39 C 0.1022(6) -0.2897(5) 0.0514(3) 0.0365(18) Uani 1 1 d . .
H39A H 0.1602 -0.3098 0.0277 0.044 Uiso 1 1 calc R U
C41 C -0.0676(6) -0.3140(5) 0.0925(3) 0.0403(19) Uani 1 1 d . .
H41A H -0.1278 -0.3499 0.0963 0.048 Uiso 1 1 calc R U
C37 C 0.0202(5) -0.1768(4) 0.1147(2) 0.0217(14) Uani 1 1 d . .
C40 C 0.0161(6) -0.3432(5) 0.0583(3) 0.044(2) Uani 1 1 d . .
H40A H 0.0146 -0.4001 0.0394 0.053 Uiso 1 1 calc R U
C43 C -0.0944(5) -0.0203(4) 0.1717(2) 0.0206(14) Uani 1 1 d . .
C44 C -0.1148(5) 0.0223(5) 0.2207(2) 0.0277(15) Uani 1 1 d . .
H44A H -0.0615 0.0258 0.2421 0.033 Uiso 1 1 calc R U
C45 C -0.2127(5) 0.0596(5) 0.2379(3) 0.0342(17) Uani 1 1 d . .
H45A H -0.2256 0.0887 0.2711 0.041 Uiso 1 1 calc R U
C48 C -0.1735(5) -0.0238(5) 0.1409(3) 0.0279(15) Uani 1 1 d . .
H48A H -0.1607 -0.0522 0.1076 0.033 Uiso 1 1 calc R U
C47 C -0.2719(5) 0.0143(5) 0.1587(3) 0.0374(18) Uani 1 1 d . .
H47A H -0.3255 0.0123 0.1373 0.045 Uiso 1 1 calc R U
C49 C 0.6188(4) 0.4950(4) 0.3816(2) 0.0195(14) Uani 1 1 d . .
C54 C 0.6917(5) 0.5559(5) 0.3547(3) 0.0331(17) Uani 1 1 d . .
H54A H 0.7047 0.5573 0.3171 0.040 Uiso 1 1 calc R U
C51 C 0.6595(5) 0.5496(5) 0.4647(3) 0.0321(16) Uani 1 1 d . .
H51A H 0.6486 0.5471 0.5023 0.038 Uiso 1 1 calc R U
C50 C 0.6037(5) 0.4924(4) 0.4368(2) 0.0244(15) Uani 1 1 d . .
H50A H 0.5547 0.4511 0.4556 0.029 Uiso 1 1 calc R U
C53 C 0.7450(5) 0.6144(5) 0.3828(3) 0.0392(19) Uani 1 1 d . .
H53A H 0.7919 0.6580 0.3640 0.047 Uiso 1 1 calc R U
C52 C 0.7313(5) 0.6104(5) 0.4373(3) 0.0341(17) Uani 1 1 d . .
H52A H 0.7704 0.6488 0.4560 0.041 Uiso 1 1 calc R U
C60 C 0.3860(5) 0.5482(5) 0.3893(3) 0.0302(16) Uani 1 1 d . .
H60A H 0.4357 0.5963 0.3848 0.036 Uiso 1 1 calc R U
C55 C 0.4155(5) 0.4544(4) 0.3752(2) 0.0222(14) Uani 1 1 d . .
C56 C 0.3416(5) 0.3845(5) 0.3833(2) 0.0253(15) Uani 1 1 d . .
H56A H 0.3597 0.3197 0.3741 0.030 Uiso 1 1 calc R U
C57 C 0.2414(5) 0.4094(5) 0.4049(3) 0.0341(17) Uani 1 1 d . .
H57A H 0.1915 0.3615 0.4104 0.041 Uiso 1 1 calc R U
C59 C 0.2868(5) 0.5735(5) 0.4097(3) 0.0338(17) Uani 1 1 d . .
H59A H 0.2679 0.6386 0.4179 0.041 Uiso 1 1 calc R U
C58 C 0.2148(5) 0.5032(5) 0.4182(3) 0.0340(17) Uani 1 1 d . .
H58A H 0.1467 0.5198 0.4333 0.041 Uiso 1 1 calc R U
C66 C 0.6255(5) 0.4290(5) 0.2404(3) 0.0316(17) Uani 1 1 d . .
H66A H 0.6679 0.3756 0.2509 0.038 Uiso 1 1 calc R U
C61 C 0.5543(5) 0.4721(4) 0.2781(2) 0.0259(15) Uani 1 1 d . .
C62 C 0.4933(5) 0.5488(5) 0.2616(3) 0.0342(17) Uani 1 1 d . .
H62A H 0.4450 0.5802 0.2868 0.041 Uiso 1 1 calc R U
C65 C 0.6358(6) 0.4623(5) 0.1881(3) 0.042(2) Uani 1 1 d . .
H65A H 0.6867 0.4334 0.1632 0.050 Uiso 1 1 calc R U
C64 C 0.5729(7) 0.5370(6) 0.1720(3) 0.047(2) Uani 1 1 d . .
H64A H 0.5783 0.5584 0.1358 0.057 Uiso 1 1 calc R U
C63 C 0.5014(6) 0.5811(6) 0.2086(3) 0.045(2) Uani 1 1 d . .
H63A H 0.4579 0.6334 0.1976 0.054 Uiso 1 1 calc R U
C67 C 0.6287(5) 0.2214(4) 0.4656(2) 0.0251(15) Uani 1 1 d . .
C68 C 0.5257(5) 0.2434(5) 0.4790(3) 0.0290(16) Uani 1 1 d . .
H68A H 0.4864 0.2718 0.4530 0.035 Uiso 1 1 calc R U
C72 C 0.6844(5) 0.1802(5) 0.5051(3) 0.0328(17) Uani 1 1 d . .
H72A H 0.7554 0.1637 0.4964 0.039 Uiso 1 1 calc R U
C69 C 0.4793(6) 0.2243(5) 0.5301(3) 0.0405(19) Uani 1 1 d . .
H69A H 0.4077 0.2378 0.5386 0.049 Uiso 1 1 calc R U
C71 C 0.6385(6) 0.1631(6) 0.5561(3) 0.0403(19) Uani 1 1 d . .
H71A H 0.6775 0.1356 0.5825 0.048 Uiso 1 1 calc R U
C70 C 0.5352(6) 0.1861(5) 0.5688(3) 0.0404(19) Uani 1 1 d . .
H70A H 0.5030 0.1755 0.6040 0.049 Uiso 1 1 calc R U
C78 C 0.8503(5) 0.0977(5) 0.3758(3) 0.0296(16) Uani 1 1 d . .
H78A H 0.8926 0.1518 0.3718 0.036 Uiso 1 1 calc R U
C74 C 0.6839(5) 0.0336(4) 0.3926(2) 0.0270(15) Uani 1 1 d . .
H74A H 0.6116 0.0429 0.3998 0.032 Uiso 1 1 calc R U
C73 C 0.7457(5) 0.1120(4) 0.3876(2) 0.0231(14) Uani 1 1 d . .
C76 C 0.8325(6) -0.0740(5) 0.3757(3) 0.0352(18) Uani 1 1 d . .
H76A H 0.8619 -0.1379 0.3722 0.042 Uiso 1 1 calc R U
C77 C 0.8949(6) 0.0044(5) 0.3696(3) 0.0380(18) Uani 1 1 d . .
H77A H 0.9671 -0.0051 0.3614 0.046 Uiso 1 1 calc R U
C75 C 0.7289(6) -0.0594(5) 0.3867(3) 0.0333(17) Uani 1 1 d . .
H75A H 0.6867 -0.1135 0.3905 0.040 Uiso 1 1 calc R U
C79 C 0.7921(5) 0.3104(4) 0.3923(3) 0.0265(15) Uani 1 1 d . .
C82 C 0.9661(6) 0.4181(5) 0.3794(3) 0.045(2) Uani 1 1 d . .
H82A H 1.0263 0.4540 0.3751 0.054 Uiso 1 1 calc R U
C80 C 0.8296(5) 0.3454(5) 0.4354(3) 0.0307(16) Uani 1 1 d . .
H80A H 0.7953 0.3325 0.4700 0.037 Uiso 1 1 calc R U
C84 C 0.8423(5) 0.3325(5) 0.3426(3) 0.0387(18) Uani 1 1 d . .
H84A H 0.8166 0.3111 0.3124 0.046 Uiso 1 1 calc R U
C81 C 0.9162(6) 0.3990(6) 0.4286(3) 0.043(2) Uani 1 1 d . .
H81A H 0.9409 0.4227 0.4585 0.052 Uiso 1 1 calc R U
C83 C 0.9299(6) 0.3856(6) 0.3360(3) 0.050(2) Uani 1 1 d . .
H83A H 0.9646 0.3993 0.3015 0.060 Uiso 1 1 calc R U
C90 C 0.5057(8) 0.7270(7) 0.0589(4) 0.066(3) Uani 1 1 d . .
H90A H 0.5096 0.6917 0.0278 0.079 Uiso 1 1 calc R U
C89 C 0.5933(7) 0.7528(6) 0.0764(4) 0.067(3) Uani 1 1 d . .
H89A H 0.6584 0.7329 0.0587 0.080 Uiso 1 1 calc R U
C86 C 0.4044(8) 0.8061(7) 0.1286(3) 0.063(3) Uani 1 1 d . .
H86A H 0.3389 0.8241 0.1466 0.075 Uiso 1 1 calc R U
C85 C 0.4111(8) 0.7519(8) 0.0864(3) 0.072(3) Uani 1 1 d . .
H85A H 0.3505 0.7303 0.0753 0.086 Uiso 1 1 calc R U
C87 C 0.4898(11) 0.8359(6) 0.1461(4) 0.074(3) Uani 1 1 d . .
H87A H 0.4841 0.8752 0.1757 0.089 Uiso 1 1 calc R U
C88 C 0.5861(10) 0.8084(7) 0.1203(5) 0.082(3) Uani 1 1 d . .
H88A H 0.6464 0.8277 0.1327 0.099 Uiso 1 1 calc R U
C46 C -0.2910(6) 0.0550(5) 0.2079(3) 0.0428(19) Uani 1 1 d . .
H46A H -0.3579 0.0795 0.2205 0.051 Uiso 1 1 calc R U
C99 C 0.5223(6) 0.1936(6) 0.1338(3) 0.051(2) Uani 1 1 d . .
H99A H 0.4941 0.2200 0.1664 0.062 Uiso 1 1 calc R U
C100 C 0.6006(7) 0.2361(6) 0.1035(3) 0.058(2) Uani 1 1 d . .
H10B H 0.6278 0.2926 0.1147 0.069 Uiso 1 1 calc R U
C97 C 0.5227(7) 0.0736(7) 0.0714(4) 0.055(2) Uani 1 1 d . .
H97A H 0.4946 0.0173 0.0607 0.066 Uiso 1 1 calc R U
C98 C 0.4833(6) 0.1120(7) 0.1177(4) 0.055(2) Uani 1 1 d . .
H98A H 0.4280 0.0822 0.1393 0.065 Uiso 1 1 calc R U
C101 C 0.6413(8) 0.1977(8) 0.0562(4) 0.081(3) Uani 1 1 d . .
H10C H 0.6960 0.2280 0.0346 0.097 Uiso 1 1 calc R U
C104 C 0.1275(6) 0.1399(6) 0.3931(3) 0.054(2) Uani 1 1 d . .
H10D H 0.0831 0.1595 0.3676 0.064 Uiso 1 1 calc R U
C105 C 0.2316(7) 0.1405(7) 0.3799(3) 0.055(2) Uani 1 1 d . .
H10E H 0.2594 0.1619 0.3451 0.066 Uiso 1 1 calc R U
C106 C 0.2946(7) 0.1113(7) 0.4154(4) 0.061(3) Uani 1 1 d . .
H10F H 0.3666 0.1109 0.4053 0.074 Uiso 1 1 calc R U
C103 C 0.0880(7) 0.1109(7) 0.4436(4) 0.064(3) Uani 1 1 d . .
H10G H 0.0159 0.1107 0.4531 0.077 Uiso 1 1 calc R U
C102 C 0.6020(8) 0.1147(7) 0.0403(3) 0.068(3) Uani 1 1 d . .
H10I H 0.6302 0.0871 0.0080 0.081 Uiso 1 1 calc R U
C108 C 0.1515(10) 0.0821(7) 0.4801(4) 0.076(3) Uani 1 1 d . .
H10J H 0.1244 0.0623 0.5152 0.091 Uiso 1 1 calc R U
C107 C 0.2573(9) 0.0824(7) 0.4649(4) 0.072(3) Uani 1 1 d . .
H10K H 0.3029 0.0622 0.4897 0.087 Uiso 1 1 calc R U
C91 C 0.2479(9) 0.4745(9) -0.0082(3) 0.111(5) Uani 1 1 d G .
H91 H 0.2103 0.5035 -0.0348 0.133 Uiso 1 1 calc R U
C92 C 0.3342(10) 0.5177(5) 0.0038(4) 0.098(4) Uani 1 1 d G .
H92 H 0.3556 0.5762 -0.0147 0.117 Uiso 1 1 calc R U
C93 C 0.3892(5) 0.4753(9) 0.0427(4) 0.096(4) Uani 1 1 d G .
H93 H 0.4482 0.5048 0.0509 0.115 Uiso 1 1 calc R U
C94 C 0.3579(8) 0.3896(8) 0.0697(3) 0.101(5) Uani 1 1 d G .
H94 H 0.3955 0.3606 0.0963 0.122 Uiso 1 1 calc R U
C95 C 0.2716(10) 0.3464(5) 0.0577(4) 0.112(5) Uani 1 1 d G .
H95 H 0.2502 0.2879 0.0762 0.135 Uiso 1 1 calc R U
C96 C 0.2166(6) 0.3889(9) 0.0188(5) 0.112(5) Uani 1 1 d G .
H96 H 0.1576 0.3593 0.0106 0.134 Uiso 1 1 calc R U
C109 C 0.8692(6) 0.2581(4) 0.1443(3) 0.075(3) Uani 1 1 d G .
H109 H 0.8303 0.2018 0.1466 0.090 Uiso 1 1 calc R U
C110 C 0.8936(6) 0.2957(5) 0.1902(2) 0.095(4) Uani 1 1 d G .
H110 H 0.8713 0.2653 0.2237 0.114 Uiso 1 1 calc R U
C111 C 0.9505(7) 0.3780(5) 0.1869(2) 0.121(6) Uani 1 1 d G .
H111 H 0.9672 0.4038 0.2182 0.146 Uiso 1 1 calc R U
C112 C 0.9830(6) 0.4226(4) 0.1377(3) 0.082(3) Uani 1 1 d G .
H112 H 1.0219 0.4788 0.1355 0.099 Uiso 1 1 calc R U
C113 C 0.9586(6) 0.3849(5) 0.0919(2) 0.104(4) Uani 1 1 d G .
H113 H 0.9808 0.4154 0.0583 0.125 Uiso 1 1 calc R U
C114 C 0.9017(7) 0.3026(5) 0.0952(2) 0.123(6) Uani 1 1 d G .
H114 H 0.8850 0.2769 0.0639 0.147 Uiso 1 1 calc R U

loop_
_atom_site_aniso_label
_atom_site_aniso_U_11
_atom_site_aniso_U_22
_atom_site_aniso_U_33
_atom_site_aniso_U_23
_atom_site_aniso_U_13
_atom_site_aniso_U_12
Rh2 0.0181(3) 0.0133(3) 0.0259(3) 0.0004(2) -0.0079(2) -0.0036(2)
Rh1 0.0178(3) 0.0112(3) 0.0250(3) 0.0014(2) -0.0103(2) -0.0025(2)
P4 0.0184(9) 0.0175(8) 0.0242(9) 0.0005(7) -0.0054(7) -0.0032(7)
P2 0.0168(9) 0.0183(8) 0.0211(9) 0.0021(7) -0.0072(7) -0.0026(7)
P1 0.0199(9) 0.0143(8) 0.0208(9) 0.0009(7) -0.0075(7) -0.0033(7)
P3 0.0200(9) 0.0143(8) 0.0237(9) 0.0008(7) -0.0063(7) -0.0037(7)
N1 0.023(3) 0.012(3) 0.024(3) 0.002(2) -0.010(2) -0.005(2)
N2 0.027(3) 0.015(3) 0.033(3) 0.004(2) -0.015(2) -0.003(2)
O1 0.017(2) 0.017(2) 0.036(3) -0.0016(19) -0.011(2) -0.0014(18)
O2 0.029(3) 0.013(2) 0.037(3) 0.0030(19) -0.016(2) -0.0032(19)
C5 0.025(4) 0.010(3) 0.020(3) -0.002(2) -0.002(3) -0.001(3)
C7 0.028(4) 0.012(3) 0.020(3) 0.001(3) -0.011(3) -0.004(3)
C8 0.039(4) 0.010(3) 0.041(4) -0.001(3) -0.021(3) -0.002(3)
C6 0.021(3) 0.014(3) 0.019(3) 0.002(3) -0.008(3) 0.000(3)
C4 0.019(3) 0.023(3) 0.020(3) 0.000(3) -0.007(3) -0.005(3)
C3 0.025(4) 0.018(3) 0.028(4) -0.001(3) -0.011(3) -0.001(3)
C2 0.025(4) 0.015(3) 0.033(4) 0.003(3) -0.010(3) -0.001(3)
C1 0.024(4) 0.016(3) 0.027(4) -0.002(3) -0.009(3) 0.002(3)
C9 0.040(4) 0.014(3) 0.045(4) -0.002(3) -0.022(3) 0.007(3)
C10 0.036(4) 0.016(3) 0.039(4) -0.004(3) -0.022(3) 0.012(3)
C12 0.028(4) 0.010(3) 0.025(4) 0.001(3) -0.007(3) -0.004(3)
C11 0.020(4) 0.014(3) 0.032(4) 0.002(3) -0.013(3) -0.003(3)
C14 0.014(3) 0.031(4) 0.031(4) -0.001(3) -0.007(3) 0.002(3)
C13 0.014(3) 0.015(3) 0.021(3) 0.002(3) -0.007(3) 0.003(2)
C15 0.027(4) 0.038(4) 0.027(4) -0.014(3) -0.011(3) 0.009(3)
C18 0.024(4) 0.029(4) 0.027(4) 0.001(3) -0.005(3) 0.005(3)
C17 0.028(4) 0.034(4) 0.026(4) 0.004(3) 0.000(3) 0.006(3)
C16 0.030(4) 0.044(4) 0.018(4) -0.005(3) 0.000(3) 0.018(3)
C19 0.024(4) 0.009(3) 0.026(4) 0.001(3) -0.008(3) -0.002(3)
C24 0.052(5) 0.027(4) 0.028(4) 0.005(3) 0.001(3) 0.010(3)
C21 0.046(5) 0.021(4) 0.042(5) 0.002(3) -0.008(4) 0.008(3)
C22 0.049(5) 0.021(4) 0.042(5) -0.003(3) 0.002(4) 0.008(3)
C20 0.035(4) 0.028(4) 0.021(4) 0.001(3) -0.004(3) 0.000(3)
C23 0.080(6) 0.032(4) 0.027(4) 0.002(3) 0.005(4) 0.009(4)
C27 0.021(4) 0.056(5) 0.035(4) 0.013(4) 0.003(3) -0.003(4)
C30 0.033(4) 0.032(4) 0.027(4) 0.007(3) -0.013(3) -0.013(3)
C26 0.026(4) 0.043(4) 0.022(4) 0.009(3) -0.004(3) -0.012(3)
C25 0.021(4) 0.022(3) 0.020(3) 0.004(3) -0.005(3) -0.005(3)
C29 0.043(5) 0.052(5) 0.041(5) 0.014(4) -0.018(4) -0.030(4)
C28 0.034(5) 0.074(6) 0.038(5) 0.022(4) -0.013(4) -0.028(5)
C32 0.022(4) 0.029(4) 0.032(4) -0.001(3) -0.002(3) 0.001(3)
C31 0.032(4) 0.017(3) 0.021(3) 0.003(3) -0.004(3) -0.005(3)
C34 0.042(5) 0.051(5) 0.033(4) 0.010(4) -0.004(4) -0.021(4)
C33 0.034(4) 0.039(4) 0.037(4) 0.003(3) -0.001(3) -0.014(4)
C36 0.028(4) 0.053(5) 0.040(4) 0.020(4) -0.008(3) -0.019(4)
C35 0.050(6) 0.088(7) 0.048(5) 0.036(5) -0.027(4) -0.019(5)
C42 0.031(4) 0.020(3) 0.024(4) 0.004(3) -0.007(3) -0.007(3)
C38 0.032(4) 0.029(4) 0.026(4) -0.005(3) -0.008(3) -0.004(3)
C39 0.041(5) 0.040(4) 0.025(4) -0.008(3) 0.006(3) 0.006(4)
C41 0.055(5) 0.042(5) 0.027(4) 0.000(3) -0.007(4) -0.025(4)
C37 0.026(4) 0.020(3) 0.020(3) 0.002(3) -0.008(3) 0.001(3)
C40 0.062(6) 0.036(4) 0.035(5) -0.013(4) -0.002(4) -0.016(4)
C43 0.022(4) 0.015(3) 0.024(4) 0.006(3) -0.003(3) -0.003(3)
C44 0.031(4) 0.026(4) 0.027(4) 0.006(3) -0.007(3) -0.004(3)
C45 0.039(5) 0.030(4) 0.031(4) 0.005(3) 0.000(3) 0.006(3)
C48 0.020(4) 0.031(4) 0.034(4) 0.002(3) -0.007(3) -0.003(3)
C47 0.019(4) 0.043(4) 0.050(5) 0.010(4) -0.012(3) 0.006(3)
C49 0.015(3) 0.014(3) 0.031(4) -0.004(3) -0.006(3) 0.001(3)
C54 0.033(4) 0.040(4) 0.026(4) -0.003(3) 0.002(3) -0.015(3)
C51 0.032(4) 0.039(4) 0.028(4) -0.008(3) -0.010(3) 0.001(3)
C50 0.021(4) 0.021(3) 0.032(4) -0.004(3) -0.004(3) -0.004(3)
C53 0.033(4) 0.038(4) 0.049(5) -0.012(4) -0.002(3) -0.024(4)
C52 0.026(4) 0.034(4) 0.046(5) -0.014(3) -0.011(3) -0.011(3)
C60 0.033(4) 0.026(4) 0.032(4) -0.002(3) -0.008(3) 0.001(3)
C55 0.020(4) 0.027(4) 0.020(3) 0.000(3) -0.009(3) 0.001(3)
C56 0.027(4) 0.023(3) 0.027(4) 0.005(3) -0.009(3) -0.005(3)
C57 0.018(4) 0.050(5) 0.037(4) 0.000(4) -0.011(3) -0.003(3)
C59 0.032(4) 0.032(4) 0.039(4) -0.004(3) -0.012(3) 0.015(3)
C58 0.017(4) 0.051(5) 0.034(4) -0.005(4) -0.007(3) 0.008(3)
C66 0.043(5) 0.026(4) 0.026(4) 0.001(3) -0.005(3) -0.003(3)
C61 0.030(4) 0.023(4) 0.027(4) 0.004(3) -0.010(3) -0.015(3)
C62 0.036(4) 0.033(4) 0.035(4) 0.013(3) -0.016(3) -0.006(3)
C65 0.061(6) 0.038(5) 0.028(4) -0.002(3) -0.004(4) -0.020(4)
C64 0.065(6) 0.050(5) 0.032(4) 0.016(4) -0.020(4) -0.030(5)
C63 0.044(5) 0.048(5) 0.045(5) 0.023(4) -0.023(4) -0.008(4)
C67 0.032(4) 0.020(3) 0.025(4) 0.000(3) -0.012(3) -0.003(3)
C68 0.027(4) 0.027(4) 0.032(4) 0.007(3) -0.004(3) 0.006(3)
C72 0.024(4) 0.042(4) 0.031(4) 0.004(3) -0.005(3) 0.005(3)
C69 0.031(4) 0.049(5) 0.037(4) 0.010(4) 0.004(3) 0.008(4)
C71 0.038(5) 0.054(5) 0.031(4) 0.011(4) -0.018(3) -0.002(4)
C70 0.041(5) 0.050(5) 0.028(4) 0.005(4) -0.001(3) -0.005(4)
C78 0.020(4) 0.028(4) 0.043(4) -0.002(3) -0.011(3) 0.004(3)
C74 0.028(4) 0.021(3) 0.032(4) 0.005(3) -0.007(3) 0.001(3)
C73 0.022(4) 0.023(3) 0.025(4) -0.001(3) -0.006(3) 0.002(3)
C76 0.049(5) 0.026(4) 0.032(4) -0.001(3) -0.016(3) 0.015(4)
C77 0.027(4) 0.040(5) 0.047(5) -0.010(4) -0.006(3) 0.012(3)
C75 0.048(5) 0.014(3) 0.040(4) 0.006(3) -0.017(4) -0.002(3)
C79 0.019(4) 0.021(3) 0.039(4) 0.002(3) -0.007(3) 0.000(3)
C82 0.033(5) 0.032(4) 0.074(6) 0.016(4) -0.022(4) -0.014(4)
C80 0.028(4) 0.027(4) 0.039(4) -0.005(3) -0.007(3) -0.005(3)
C84 0.026(4) 0.052(5) 0.039(5) 0.005(4) -0.009(3) -0.012(4)
C81 0.032(5) 0.050(5) 0.054(5) -0.006(4) -0.022(4) -0.010(4)
C83 0.042(5) 0.062(6) 0.047(5) 0.016(4) -0.002(4) -0.027(4)
C90 0.070(7) 0.077(7) 0.050(6) -0.017(5) 0.007(5) -0.009(6)
C89 0.051(6) 0.044(5) 0.098(8) 0.000(5) 0.015(5) -0.004(5)
C86 0.083(8) 0.052(6) 0.044(6) 0.013(5) 0.007(5) 0.028(5)
C85 0.056(7) 0.113(9) 0.044(6) -0.009(6) -0.005(5) 0.012(6)
C87 0.135(11) 0.036(5) 0.049(6) -0.009(4) 0.008(7) -0.017(6)
C88 0.102(9) 0.053(6) 0.099(9) 0.012(6) -0.025(7) -0.051(7)
C46 0.027(4) 0.047(5) 0.049(5) 0.008(4) 0.004(4) 0.010(4)
C99 0.047(5) 0.060(6) 0.045(5) 0.001(4) -0.006(4) 0.014(5)
C100 0.073(7) 0.045(5) 0.055(6) 0.003(4) -0.006(5) -0.014(5)
C97 0.055(6) 0.061(6) 0.054(6) 0.001(5) -0.026(5) -0.008(5)
C98 0.033(5) 0.064(6) 0.067(6) 0.003(5) -0.010(4) 0.000(4)
C101 0.085(8) 0.095(9) 0.058(7) 0.012(6) 0.017(6) -0.034(7)
C104 0.040(5) 0.073(6) 0.051(6) -0.005(5) -0.015(4) -0.007(5)
C105 0.048(6) 0.080(7) 0.035(5) 0.013(4) 0.001(4) -0.014(5)
C106 0.038(5) 0.075(7) 0.066(7) 0.007(5) 0.003(5) 0.002(5)
C103 0.050(6) 0.092(8) 0.052(6) -0.025(5) 0.009(5) -0.024(5)
C102 0.093(8) 0.070(7) 0.037(5) -0.005(5) 0.000(5) 0.002(6)
C108 0.123(10) 0.070(7) 0.036(5) 0.001(5) 0.005(6) -0.046(7)
C107 0.080(8) 0.081(7) 0.058(7) 0.013(5) -0.029(6) 0.001(6)
C91 0.122(13) 0.136(13) 0.071(8) -0.028(9) -0.019(8) 0.054(10)
C92 0.130(13) 0.049(7) 0.100(11) -0.020(7) 0.043(9) -0.006(8)
C93 0.064(8) 0.099(10) 0.123(12) -0.050(8) 0.022(8) -0.019(8)
C94 0.118(12) 0.120(11) 0.064(8) -0.047(8) -0.015(8) 0.071(9)
C95 0.186(17) 0.067(8) 0.078(10) -0.034(7) 0.025(9) -0.025(10)
C96 0.103(11) 0.142(14) 0.098(11) -0.045(9) -0.007(9) -0.049(10)
C109 0.088(8) 0.057(6) 0.086(8) 0.024(6) -0.038(6) -0.024(6)
C110 0.174(13) 0.045(6) 0.053(7) -0.001(5) 0.024(7) 0.023(7)
C111 0.275(19) 0.041(6) 0.057(7) -0.017(5) -0.056(9) 0.013(9)
C112 0.087(8) 0.065(7) 0.107(9) 0.001(7) -0.054(7) -0.018(6)
C113 0.159(13) 0.074(8) 0.071(8) -0.010(6) 0.031(8) -0.045(8)
C114 0.258(18) 0.076(8) 0.044(7) 0.000(6) -0.036(8) -0.057(10)

loop_
_atom_type_symbol
_atom_type_description
_atom_type_scat_dispersion_real
_atom_type_scat_dispersion_imag
_atom_type_scat_source
C C 0.0033 0.0016 'International Tables Vol C Tables 4.2.6.8 and 6.1.1.4'
H H 0.0000 0.0000 'International Tables Vol C Tables 4.2.6.8 and 6.1.1.4'
N N 0.0061 0.0033 'International Tables Vol C Tables 4.2.6.8 and 6.1.1.4'
O O 0.0106 0.0060 'International Tables Vol C Tables 4.2.6.8 and 6.1.1.4'
P P 0.1023 0.0942 'International Tables Vol C Tables 4.2.6.8 and 6.1.1.4'
Rh Rh -1.1178 0.9187 'International Tables Vol C Tables 4.2.6.8 and 6.1.1.4'

loop_
_geom_angle_atom_site_label_1
_geom_angle_atom_site_label_2
_geom_angle_atom_site_label_3
_geom_angle
O2 Rh2 O1 62.63(15)
O2 Rh2 P4 165.71(11)
O1 Rh2 P4 103.15(11)
O2 Rh2 P3 95.66(11)
O1 Rh2 P3 158.21(11)
P4 Rh2 P3 98.48(6)
O2 Rh2 C12 31.53(17)
O1 Rh2 C12 31.29(17)
P4 Rh2 C12 134.19(14)
P3 Rh2 C12 126.93(14)
N2 Rh1 N1 82.52(17)
N2 Rh1 P2 92.34(13)
N1 Rh1 P2 160.11(14)
N2 Rh1 P1 159.06(14)
N1 Rh1 P1 91.55(13)
P2 Rh1 P1 99.52(6)
C67 P4 C79 106.5(3)
C67 P4 C73 99.6(3)
C79 P4 C73 101.6(3)
C67 P4 Rh2 116.1(2)
C79 P4 Rh2 120.1(2)
C73 P4 Rh2 110.2(2)
C43 P2 C37 105.6(3)
C43 P2 C31 104.0(3)
C37 P2 C31 97.9(3)
C43 P2 Rh1 119.8(2)
C37 P2 Rh1 115.5(2)
C31 P2 Rh1 111.3(2)
C19 P1 C13 105.0(3)
C19 P1 C25 102.8(3)
C13 P1 C25 98.5(3)
C19 P1 Rh1 117.3(2)
C13 P1 Rh1 110.59(19)
C25 P1 Rh1 120.1(2)
C49 P3 C55 99.3(3)
C49 P3 C61 105.1(3)
C55 P3 C61 102.8(3)
C49 P3 Rh2 126.7(2)
C55 P3 Rh2 113.6(2)
C61 P3 Rh2 106.8(2)
C1 N1 C5 115.4(5)
C1 N1 Rh1 139.7(4)
C5 N1 Rh1 104.8(4)
C10 N2 C6 115.7(5)
C10 N2 Rh1 138.1(4)
C6 N2 Rh1 105.8(4)
C12 O1 Rh2 89.3(3)
C12 O2 Rh2 89.6(3)
N1 C5 C6 123.5(5)
N1 C5 C4 127.2(5)
C6 C5 C4 109.2(5)
C8 C7 C6 115.1(5)
C8 C7 C11 137.3(5)
C6 C7 C11 107.6(5)
C9 C8 C7 118.5(6)
N2 C6 C5 123.3(5)
N2 C6 C7 127.6(5)
C5 C6 C7 109.1(5)
C3 C4 C5 115.6(5)
C3 C4 C11 138.0(5)
C5 C4 C11 106.3(5)
C4 C3 C2 117.6(6)
C3 C2 C1 122.1(6)
N1 C1 C2 121.8(5)
C8 C9 C10 121.7(6)
N2 C10 C9 121.3(6)
O1 C12 O2 117.7(5)
O1 C12 C11 122.5(5)
O2 C12 C11 119.7(5)
O1 C12 Rh2 59.4(3)
O2 C12 Rh2 58.9(3)
C11 C12 Rh2 170.6(5)
C12 C11 C7 125.2(5)
C12 C11 C4 126.3(5)
C7 C11 C4 107.8(5)
C15 C14 C13 121.6(6)
C14 C13 C18 116.8(5)
C14 C13 P1 122.7(5)
C18 C13 P1 120.5(4)
C14 C15 C16 120.0(6)
C17 C18 C13 121.5(6)
C18 C17 C16 120.2(6)
C15 C16 C17 119.8(6)
C24 C19 C20 117.8(6)
C24 C19 P1 116.2(5)
C20 C19 P1 125.9(5)
C19 C24 C23 122.3(6)
C22 C21 C20 119.8(6)
C21 C22 C23 120.1(7)
C19 C20 C21 120.8(6)
C22 C23 C24 119.1(7)
C28 C27 C26 119.1(7)
C29 C30 C25 119.7(7)
C25 C26 C27 120.9(7)
C26 C25 C30 119.8(6)
C26 C25 P1 116.8(5)
C30 C25 P1 123.4(5)
C28 C29 C30 120.4(7)
C29 C28 C27 120.1(7)
C33 C32 C31 121.4(6)
C36 C31 C32 117.1(6)
C36 C31 P2 121.8(5)
C32 C31 P2 120.8(5)
C33 C34 C35 120.3(7)
C34 C33 C32 120.2(7)
C35 C36 C31 121.8(7)
C36 C35 C34 119.1(7)
C41 C42 C37 120.8(7)
C39 C38 C37 120.4(6)
C40 C39 C38 120.3(7)
C40 C41 C42 120.6(7)
C42 C37 C38 118.0(6)
C42 C37 P2 124.3(5)
C38 C37 P2 117.4(5)
C41 C40 C39 119.8(7)
C48 C43 C44 118.8(6)
C48 C43 P2 124.5(5)
C44 C43 P2 116.7(5)
C45 C44 C43 120.1(6)
C46 C45 C44 121.1(7)
C43 C48 C47 120.5(6)
C46 C47 C48 119.8(6)
C50 C49 C54 118.6(5)
C50 C49 P3 119.8(4)
C54 C49 P3 121.6(5)
C53 C54 C49 120.1(6)
C52 C51 C50 119.7(6)
C51 C50 C49 121.0(6)
C52 C53 C54 121.2(6)
C53 C52 C51 119.5(6)
C59 C60 C55 121.8(7)
C60 C55 C56 118.0(6)
C60 C55 P3 123.6(5)
C56 C55 P3 118.3(5)
C57 C56 C55 120.3(6)
C58 C57 C56 120.0(6)
C60 C59 C58 119.5(6)
C57 C58 C59 120.2(7)
C65 C66 C61 121.2(7)
C62 C61 C66 118.1(6)
C62 C61 P3 125.5(5)
C66 C61 P3 116.4(5)
C61 C62 C63 121.0(7)
C64 C65 C66 120.1(8)
C65 C64 C63 119.9(7)
C64 C63 C62 119.7(7)
C68 C67 C72 118.2(6)
C68 C67 P4 118.1(5)
C72 C67 P4 123.3(5)
C67 C68 C69 120.3(6)
C71 C72 C67 121.3(7)
C70 C69 C68 120.9(7)
C72 C71 C70 119.6(6)
C69 C70 C71 119.6(7)
C73 C78 C77 120.7(6)
C73 C74 C75 119.3(6)
C78 C73 C74 119.8(6)
C78 C73 P4 122.8(5)
C74 C73 P4 117.5(5)
C75 C76 C77 120.0(6)
C76 C77 C78 119.2(7)
C76 C75 C74 121.1(6)
C84 C79 C80 118.1(6)
C84 C79 P4 116.5(5)
C80 C79 P4 125.4(5)
C81 C82 C83 120.1(7)
C81 C80 C79 120.7(7)
C79 C84 C83 121.0(7)
C82 C81 C80 120.4(7)
C82 C83 C84 119.7(7)
C89 C90 C85 120.2(9)
C90 C89 C88 119.1(9)
C85 C86 C87 120.9(10)
C86 C85 C90 120.4(10)
C86 C87 C88 119.6(9)
C89 C88 C87 119.6(10)
C45 C46 C47 119.7(7)
C100 C99 C98 120.0(8)
C99 C100 C101 119.9(9)
C98 C97 C102 120.6(9)
C97 C98 C99 120.6(8)
C100 C101 C102 119.9(9)
C103 C104 C105 119.4(8)
C106 C105 C104 120.6(8)
C105 C106 C107 120.9(9)
C108 C103 C104 120.4(9)
C97 C102 C101 119.0(9)
C103 C108 C107 118.6(9)
C106 C107 C108 120.1(9)
C92 C91 C96 120.0
C91 C92 C93 120.0
C94 C93 C92 120.0
C95 C94 C93 120.0
C94 C95 C96 120.0
C95 C96 C91 120.0
C110 C109 C114 120.0
C111 C110 C109 120.0
C110 C111 C112 120.0
C111 C112 C113 120.0
C114 C113 C112 120.0
C113 C114 C109 120.0

loop_
_geom_bond_atom_site_label_1
_geom_bond_atom_site_label_2
_geom_bond_distance
Rh2 O2 2.130(4)
Rh2 O1 2.142(4)
Rh2 P4 2.1810(17)
Rh2 P3 2.1837(16)
Rh2 C12 2.489(6)
Rh1 N2 2.164(5)
Rh1 N1 2.188(5)
Rh1 P2 2.2286(16)
Rh1 P1 2.2329(16)
P4 C67 1.831(7)
P4 C79 1.834(6)
P4 C73 1.854(6)
P2 C43 1.825(6)
P2 C37 1.841(6)
P2 C31 1.851(6)
P1 C19 1.816(6)
P1 C13 1.836(6)
P1 C25 1.839(6)
P3 C49 1.824(6)
P3 C55 1.843(6)
P3 C61 1.852(6)
N1 C1 1.339(7)
N1 C5 1.346(7)
N2 C10 1.337(7)
N2 C6 1.343(7)
O1 C12 1.292(7)
O2 C12 1.301(7)
C5 C6 1.389(8)
C5 C4 1.429(8)
C7 C8 1.387(8)
C7 C6 1.416(8)
C7 C11 1.427(8)
C8 C9 1.385(9)
C4 C3 1.393(8)
C4 C11 1.449(8)
C3 C2 1.393(8)
C2 C1 1.404(8)
C9 C10 1.407(9)
C12 C11 1.422(8)
C14 C15 1.385(9)
C14 C13 1.408(8)
C13 C18 1.412(8)
C15 C16 1.387(9)
C18 C17 1.380(9)
C17 C16 1.389(9)
C19 C24 1.376(9)
C19 C20 1.392(8)
C24 C23 1.384(10)
C21 C22 1.379(9)
C21 C20 1.393(9)
C22 C23 1.383(10)
C27 C28 1.392(11)
C27 C26 1.401(9)
C30 C29 1.392(9)
C30 C25 1.397(8)
C26 C25 1.377(9)
C29 C28 1.389(11)
C32 C33 1.375(9)
C32 C31 1.399(9)
C31 C36 1.388(9)
C34 C33 1.354(10)
C34 C35 1.399(11)
C36 C35 1.372(10)
C42 C41 1.383(9)
C42 C37 1.388(8)
C38 C39 1.389(9)
C38 C37 1.402(9)
C39 C40 1.375(10)
C41 C40 1.371(10)
C43 C48 1.390(8)
C43 C44 1.400(8)
C44 C45 1.388(9)
C45 C46 1.371(10)
C48 C47 1.401(9)
C47 C46 1.392(10)
C49 C50 1.395(8)
C49 C54 1.396(8)
C54 C53 1.388(9)
C51 C52 1.391(9)
C51 C50 1.394(8)
C53 C52 1.377(9)
C60 C59 1.376(9)
C60 C55 1.389(9)
C55 C56 1.399(8)
C56 C57 1.395(9)
C57 C58 1.377(10)
C59 C58 1.385(10)
C66 C65 1.378(9)
C66 C61 1.388(9)
C61 C62 1.375(9)
C62 C63 1.392(9)
C65 C64 1.368(11)
C64 C63 1.379(11)
C67 C68 1.377(9)
C67 C72 1.400(9)
C68 C69 1.383(9)
C72 C71 1.374(9)
C69 C70 1.372(10)
C71 C70 1.381(10)
C78 C73 1.378(9)
C78 C77 1.397(9)
C74 C73 1.383(9)
C74 C75 1.395(9)
C76 C75 1.364(10)
C76 C77 1.387(10)
C79 C84 1.375(9)
C79 C80 1.386(9)
C82 C81 1.356(10)
C82 C83 1.371(10)
C80 C81 1.381(9)
C84 C83 1.390(9)
C90 C89 1.362(13)
C90 C85 1.385(12)
C89 C88 1.386(14)
C86 C85 1.339(12)
C86 C87 1.356(14)
C87 C88 1.394(15)
C99 C100 1.347(11)
C99 C98 1.372(11)
C100 C101 1.378(12)
C97 C98 1.353(11)
C97 C102 1.358(12)
C101 C102 1.389(13)
C104 C103 1.368(11)
C104 C105 1.370(11)
C105 C106 1.338(11)
C106 C107 1.341(12)
C103 C108 1.362(14)
C108 C107 1.397(14)
C91 C92 1.3900
C91 C96 1.3900
C92 C93 1.3900
C93 C94 1.3900
C94 C95 1.3900
C95 C96 1.3900
C109 C110 1.3900
C109 C114 1.3900
C110 C111 1.3900
C111 C112 1.3900
C112 C113 1.3900
C113 C114 1.3900
